data_4316686
loop_
_publ_author_name
'Leslie D. Field'
'Ruth W. Guest'
'Peter Turner'

_publ_section_title
;
 Mixed-Valence Dinitrogen-Bridged Fe(0)/Fe(II) Complex
;
_journal_name_full 'Inorganic Chemistry'
_journal_page_first 9086
_journal_page_last 9093
_journal_paper_doi 10.1021/ic101646p
_journal_volume 49
_journal_year 2010
_chemical_formula_sum 'C88 H86 B2 F48 Fe2 N2 P8'
_chemical_formula_weight 2464.67
_space_group_IT_number 2
_symmetry_cell_setting triclinic
_symmetry_Int_Tables_number 2
_symmetry_space_group_name_Hall '-P 1'
_symmetry_space_group_name_H-M 'P -1'
_atom_sites_solution_hydrogens geom
_atom_sites_solution_primary direct
_atom_sites_solution_secondary difmap
_audit_creation_method SHELXL-97
_cell_angle_alpha 106.01(3)
_cell_angle_beta 92.18(3)
_cell_angle_gamma 93.96(3)
_cell_formula_units_Z 1
_cell_length_a 13.091(3)
_cell_length_b 14.036(3)
_cell_length_c 14.726(3)
_cell_measurement_reflns_used 7657
_cell_measurement_temperature 150(2)
_cell_measurement_theta_max 26.68
_cell_measurement_theta_min 2.39
_cell_volume 2590.1(11)
_computing_cell_refinement 'SAINT (Bruker,1995)'
_computing_data_collection 'SMART (Bruker,1995)'
_computing_data_reduction 'SAINT and XPREP (Bruker 1995)'
_computing_molecular_graphics
;
  xtal 3.6 (Hall,du Boulay, D.J. & Olthof-Hazekamp, R. 1999)
  ORTEPII  (Johnson,C.K., 1976). 
  WinGX (Farrugia, 1999)
;
_computing_structure_refinement 'SHELXL-97 (Sheldrick, 1997)'
_computing_structure_solution 'SHELXS-97 (Sheldrcik, 1997)'
_diffrn_ambient_temperature 150(2)
_diffrn_crystal_treatment
;
attached with Exxon Paratone N, to a short length 
of fibre supported on a thin piece of copper wire 
inserted in a copper mounting pin.  The crystal was 
quenched in a cold nitrogen gas stream from an 
Oxford Cryosystems Cryostream. 
;
_diffrn_measured_fraction_theta_full 0.998
_diffrn_measured_fraction_theta_max 0.952
_diffrn_measurement_device_type 'Bruker SMART 1000 CCD'
_diffrn_measurement_method \w
_diffrn_radiation_monochromator graphite
_diffrn_radiation_source 'sealed tube'
_diffrn_radiation_type MoK\a
_diffrn_radiation_wavelength 0.71073
_diffrn_reflns_av_R_equivalents 0.0792
_diffrn_reflns_av_sigmaI/netI 0.0882
_diffrn_reflns_limit_h_max 17
_diffrn_reflns_limit_h_min -17
_diffrn_reflns_limit_k_max 17
_diffrn_reflns_limit_k_min -18
_diffrn_reflns_limit_l_max 19
_diffrn_reflns_limit_l_min -19
_diffrn_reflns_number 25893
_diffrn_reflns_theta_full 25.00
_diffrn_reflns_theta_max 28.06
_diffrn_reflns_theta_min 1.44
_diffrn_standards_decay_% 0.28
_diffrn_standards_number 151
_exptl_absorpt_coefficient_mu 0.5350
_exptl_absorpt_correction_T_max 0.9044
_exptl_absorpt_correction_T_min 0.7048
_exptl_absorpt_correction_type gaussian
_exptl_absorpt_process_details
;
  Gaussian (Coppens et al., 1965)
  WinGX  (Bruker, 1995)
  PLATON (Spek, 1990)
  A grid of  8 x  8 x  8 =   512 sampling points was used
;
_exptl_crystal_colour orange
_exptl_crystal_density_diffrn 1.580
_exptl_crystal_density_method 'not measured'
_exptl_crystal_description 'irregular prism'
_exptl_crystal_F_000 1242
_exptl_crystal_size_max 0.337
_exptl_crystal_size_mid 0.313
_exptl_crystal_size_min 0.130
_refine_diff_density_max 0.744
_refine_diff_density_min -0.446
_refine_diff_density_rms 0.075
_refine_ls_extinction_method none
_refine_ls_goodness_of_fit_ref 1.038
_refine_ls_hydrogen_treatment mixed
_refine_ls_matrix_type full
_refine_ls_number_parameters 725
_refine_ls_number_reflns 11999
_refine_ls_number_restraints 7
_refine_ls_restrained_S_all 1.047
_refine_ls_R_factor_all 0.0762
_refine_ls_R_factor_gt 0.0479
_refine_ls_shift/su_max 0.001
_refine_ls_shift/su_mean 0.000
_refine_ls_structure_factor_coef Fsqd
_refine_ls_weighting_details 'calc w=1/[\s^2^(Fo^2^)+(0.0200P)^2^+0.5000P] where P=(Fo^2^+2Fc^2^)/3'
_refine_ls_weighting_scheme calc
_refine_ls_wR_factor_gt 0.0949
_refine_ls_wR_factor_ref 0.1013
_reflns_number_gt 7958
_reflns_number_total 11999
_reflns_threshold_expression >2sigma(I)
_cod_data_source_file ic101646p_si_001_1.cif
_cod_data_source_block ldf05sh4
_cod_depositor_comments
;
The following automatic conversions were performed:

'_symmetry_cell_setting' value 'Triclinic' changed to 'triclinic'
according to the built-in table from CIF Core dictionary named
'cif_core.dic' version 2.4.1 from
2010-06-29.

'_exptl_absorpt_correction_type' value 'Gaussian'
changed to 'gaussian' according to the built-in table from CIF Core
dictionary named 'cif_core.dic' version 2.4.1 from 2010-06-29.

Automatic conversion script
Id: cif_fix_values 1646 2011-03-28 12:23:43Z adriana 

The following automatic conversions were performed:

data name '_atom_site_symetry_multiplicity' was replaced with
'_atom_site_symmetry_multiplicity' as specified in the replacement
file 'data/replacement-values/replacement_tags.lst'.

Automatic conversion script
Id: cif_correct_tags 9268 2022-04-12 08:56:07Z antanas 
;
_cod_original_cell_volume 2590.2(9)
_cod_database_code 4316686
_exptl_absorpt_correction_t_ave 0.8577

loop_
_symmetry_equiv_pos_as_xyz
'x, y, z'
'-x, -y, -z'

loop_
_atom_site_label
_atom_site_type_symbol
_atom_site_fract_x
_atom_site_fract_y
_atom_site_fract_z
_atom_site_U_iso_or_equiv
_atom_site_adp_type
_atom_site_occupancy
_atom_site_symmetry_multiplicity
_atom_site_calc_flag
_atom_site_refinement_flags
_atom_site_disorder_assembly
_atom_site_disorder_group
Fe1 Fe 0.03841(2) 0.36634(3) 0.86533(2) 0.02340(9) Uani 1 1 d . A .
H1FE H -0.0126(19) 0.2915(19) 0.9027(19) 0.045(8) Uiso 1 1 d . . .
P2 P 0.12342(5) 0.46559(5) 0.79405(5) 0.03328(17) Uani 1 1 d . A .
P1 P 0.08629(5) 0.24471(5) 0.75400(5) 0.03234(16) Uani 1 1 d D . .
P3 P -0.11507(5) 0.32866(6) 0.78836(5) 0.03535(17) Uani 1 1 d D . .
P4 P 0.15723(5) 0.32508(5) 0.95364(5) 0.03002(16) Uani 1 1 d . . .
N1 N 0.00629(14) 0.46915(14) 0.96733(13) 0.0235(4) Uani 1 1 d . . .
C1 C 0.1571(2) 0.2900(2) 0.66629(19) 0.0431(7) Uani 1 1 d . A .
H1A H 0.2071 0.2424 0.6376 0.052 Uiso 1 1 calc R . .
H1B H 0.1089 0.2965 0.6153 0.052 Uiso 1 1 calc R . .
C2 C 0.2126(2) 0.3907(2) 0.7168(2) 0.0414(7) Uani 1 1 d . . .
H2A H 0.2362 0.4248 0.6699 0.050 Uiso 1 1 calc R A .
H2B H 0.2733 0.3818 0.7549 0.050 Uiso 1 1 calc R . .
C3 C 0.2040(2) 0.5746(2) 0.8645(2) 0.0525(9) Uani 1 1 d . . .
H3A H 0.2386 0.6077 0.8222 0.079 Uiso 1 1 calc R A .
H3B H 0.2553 0.5537 0.9035 0.079 Uiso 1 1 calc R . .
H3C H 0.1611 0.6209 0.9055 0.079 Uiso 1 1 calc R . .
C4 C 0.0568(3) 0.5207(3) 0.7113(2) 0.0555(9) Uani 1 1 d . . .
H4A H 0.0256 0.4677 0.6573 0.083 Uiso 1 1 calc R A .
H4B H 0.1061 0.5636 0.6888 0.083 Uiso 1 1 calc R . .
H4C H 0.0033 0.5603 0.7436 0.083 Uiso 1 1 calc R . .
C5A C -0.0200(3) 0.1646(3) 0.6832(4) 0.0386(16) Uiso 0.70 1 d PD A 1
H5A1 H 0.0017 0.1304 0.6196 0.046 Uiso 0.70 1 calc PR A 1
H5A2 H -0.0447 0.1138 0.7141 0.046 Uiso 0.70 1 calc PR A 1
C6A C -0.1023(3) 0.2307(3) 0.6759(2) 0.0388(9) Uiso 0.70 1 d PD A 1
H6A1 H -0.1685 0.1899 0.6575 0.047 Uiso 0.70 1 calc PR A 1
H6A2 H -0.0873 0.2629 0.6254 0.047 Uiso 0.70 1 calc PR A 1
C7A C -0.1912(4) 0.4100(4) 0.7415(4) 0.0549(13) Uiso 0.70 1 d P A 1
H7A1 H -0.1468 0.4481 0.7096 0.082 Uiso 0.70 1 calc PR A 1
H7A2 H -0.2228 0.4558 0.7934 0.082 Uiso 0.70 1 calc PR A 1
H7A3 H -0.2449 0.3699 0.6961 0.082 Uiso 0.70 1 calc PR A 1
C8A C -0.2112(3) 0.2685(4) 0.8422(3) 0.0541(12) Uiso 0.70 1 d P A 1
H8A1 H -0.1796 0.2214 0.8707 0.081 Uiso 0.70 1 calc PR A 1
H8A2 H -0.2644 0.2326 0.7940 0.081 Uiso 0.70 1 calc PR A 1
H8A3 H -0.2419 0.3186 0.8914 0.081 Uiso 0.70 1 calc PR A 1
C5B C -0.0276(5) 0.1621(7) 0.7032(9) 0.042(4) Uiso 0.30 1 d PD A 2
H5B1 H -0.0326 0.1537 0.6342 0.050 Uiso 0.30 1 calc PR A 2
H5B2 H -0.0181 0.0960 0.7126 0.050 Uiso 0.30 1 calc PR A 2
C6B C -0.1279(7) 0.1954(4) 0.7428(8) 0.057(3) Uiso 0.30 1 d PD A 2
H6B1 H -0.1448 0.1648 0.7939 0.068 Uiso 0.30 1 calc PR A 2
H6B2 H -0.1838 0.1746 0.6924 0.068 Uiso 0.30 1 calc PR A 2
C7B C -0.1680(9) 0.3818(9) 0.7030(9) 0.052(3) Uiso 0.30 1 d P A 2
H7B1 H -0.1598 0.4545 0.7271 0.077 Uiso 0.30 1 calc PR A 2
H7B2 H -0.2411 0.3597 0.6904 0.077 Uiso 0.30 1 calc PR A 2
H7B3 H -0.1324 0.3607 0.6443 0.077 Uiso 0.30 1 calc PR A 2
C8B C -0.2196(5) 0.3436(7) 0.8691(5) 0.033(2) Uiso 0.30 1 d PD A 2
H8B1 H -0.2215 0.4142 0.9028 0.050 Uiso 0.30 1 calc PR A 2
H8B2 H -0.2083 0.3058 0.9149 0.050 Uiso 0.30 1 calc PR A 2
H8B3 H -0.2850 0.3190 0.8328 0.050 Uiso 0.30 1 calc PR A 2
C9 C 0.1744(2) 0.1682(2) 0.7982(2) 0.0428(7) Uiso 1 1 d . A .
H9A H 0.1546 0.0968 0.7681 0.051 Uiso 1 1 calc R . .
H9B H 0.2454 0.1834 0.7823 0.051 Uiso 1 1 calc R . .
C10 C 0.1691(2) 0.1912(2) 0.9052(2) 0.0393(7) Uani 1 1 d . A .
H10A H 0.2319 0.1723 0.9332 0.047 Uiso 1 1 calc R . .
H10B H 0.1092 0.1528 0.9207 0.047 Uiso 1 1 calc R . .
C11 C 0.12556(16) 0.3383(2) 1.07549(15) 0.0454(7) Uani 1 1 d . A .
H11A H 0.1194 0.4086 1.1076 0.068 Uiso 1 1 calc R . .
H11B H 0.1799 0.3135 1.1083 0.068 Uiso 1 1 calc R . .
H11C H 0.0603 0.2998 1.0762 0.068 Uiso 1 1 calc R . .
C12 C 0.29038(16) 0.3771(2) 0.96913(15) 0.0490(8) Uani 1 1 d R A .
H12A H 0.3304 0.3426 1.0059 0.073 Uiso 1 1 calc R . .
H12B H 0.2936 0.4481 1.0028 0.073 Uiso 1 1 calc R . .
H12C H 0.3187 0.3686 0.9070 0.073 Uiso 1 1 calc R . .
F1A F 0.5118(8) 0.3958(5) 0.1171(6) 0.067(2) Uani 0.50 1 d P B 1
F2A F 0.5281(7) 0.5433(4) 0.1954(5) 0.097(3) Uani 0.50 1 d P B 1
F3A F 0.3934(5) 0.4511(8) 0.2012(5) 0.107(4) Uani 0.50 1 d P B 1
F1B F 0.5293(7) 0.4499(10) 0.1367(7) 0.131(5) Uani 0.50 1 d P B 2
F2B F 0.4464(6) 0.5463(4) 0.2392(4) 0.0802(17) Uani 0.50 1 d P B 2
F3B F 0.3930(6) 0.4011(5) 0.1844(6) 0.078(3) Uani 0.50 1 d P B 2
F4 F 0.62783(16) 0.63039(13) 0.54302(14) 0.0685(6) Uani 1 1 d . . .
F5 F 0.77072(14) 0.56957(17) 0.50942(14) 0.0844(8) Uani 1 1 d . . .
F6 F 0.67421(14) 0.51643(12) 0.60048(11) 0.0542(5) Uani 1 1 d . . .
F7 F 0.42308(11) 0.26508(11) 0.63721(11) 0.0403(4) Uani 1 1 d . . .
F8 F 0.53381(12) 0.24349(13) 0.73931(11) 0.0548(5) Uani 1 1 d . . .
F9 F 0.41299(12) 0.13125(11) 0.67889(12) 0.0459(4) Uani 1 1 d . . .
F10 F 0.78823(13) -0.01216(12) 0.62696(13) 0.0549(5) Uani 1 1 d . . .
F11 F 0.69438(12) -0.12530(11) 0.52751(13) 0.0521(5) Uani 1 1 d . . .
F12 F 0.81970(13) -0.04987(15) 0.48139(15) 0.0690(6) Uani 1 1 d . . .
F13 F 0.98084(12) 0.32589(15) 0.47670(12) 0.0637(6) Uani 1 1 d . . .
F14 F 1.04737(18) 0.18850(18) 0.43460(18) 0.1032(9) Uani 1 1 d . . .
F15 F 1.08604(13) 0.30153(17) 0.36795(14) 0.0790(7) Uani 1 1 d . . .
F16 F 0.97852(12) 0.11183(16) 0.04727(12) 0.0623(6) Uani 1 1 d . . .
F17 F 0.83675(14) 0.02246(12) 0.02541(11) 0.0540(5) Uani 1 1 d . . .
F18 F 0.83895(15) 0.17017(13) 0.01644(12) 0.0590(5) Uani 1 1 d . . .
F19A F 0.5756(4) -0.1824(5) 0.0919(5) 0.071(2) Uani 0.60 1 d P C 1
F20A F 0.5070(6) -0.1331(4) -0.0180(4) 0.080(2) Uani 0.60 1 d P C 1
F21A F 0.4207(3) -0.2148(3) 0.0554(4) 0.0538(12) Uani 0.60 1 d P C 1
F19B F 0.5696(6) -0.1241(8) 0.0043(7) 0.078(3) Uani 0.40 1 d P C 2
F20B F 0.4214(6) -0.1858(8) 0.0008(8) 0.117(4) Uani 0.40 1 d P C 2
F21B F 0.5381(11) -0.2044(8) 0.0955(6) 0.121(6) Uani 0.40 1 d P C 2
F22 F 0.23286(12) 0.14453(12) 0.12627(12) 0.0462(4) Uani 1 1 d . . .
F23 F 0.17300(10) 0.02968(12) 0.18442(11) 0.0413(4) Uani 1 1 d . . .
F24 F 0.22938(11) 0.17171(13) 0.27692(12) 0.0513(5) Uani 1 1 d . . .
C13 C 0.60088(16) 0.29415(17) 0.34541(16) 0.0219(5) Uani 1 1 d . . .
C14 C 0.63719(17) 0.36887(18) 0.42679(17) 0.0240(5) Uani 1 1 d . . .
H14 H 0.6713 0.3506 0.4768 0.029 Uiso 1 1 calc R . .
C15 C 0.62516(17) 0.46864(18) 0.43711(17) 0.0250(5) Uani 1 1 d . . .
C16 C 0.57458(18) 0.49873(19) 0.36669(18) 0.0288(6) Uani 1 1 d . . .
H16 H 0.5637 0.5667 0.3744 0.035 Uiso 1 1 calc R . .
C17 C 0.54046(19) 0.42604(19) 0.28459(19) 0.0303(6) Uani 1 1 d . B .
C18 C 0.55449(18) 0.32729(18) 0.27377(17) 0.0260(5) Uani 1 1 d . . .
H18 H 0.5319 0.2800 0.2156 0.031 Uiso 1 1 calc R . .
C19 C 0.6743(2) 0.5457(2) 0.52198(19) 0.0346(6) Uani 1 1 d . . .
C20 C 0.4857(3) 0.4546(2) 0.2054(2) 0.0476(8) Uani 1 1 d . . .
C21 C 0.73826(17) 0.17170(17) 0.29141(17) 0.0227(5) Uani 1 1 d . . .
C22 C 0.82346(18) 0.20825(18) 0.35683(17) 0.0279(6) Uani 1 1 d . . .
H22 H 0.8120 0.2284 0.4224 0.033 Uiso 1 1 calc R . .
C23 C 0.92250(17) 0.21584(19) 0.32926(18) 0.0286(6) Uani 1 1 d . . .
C24 C 0.94383(18) 0.18438(19) 0.23468(18) 0.0295(6) Uani 1 1 d . . .
H24 H 1.0123 0.1873 0.2157 0.035 Uiso 1 1 calc R . .
C25 C 0.86183(18) 0.14840(18) 0.16838(17) 0.0257(5) Uani 1 1 d . . .
C26 C 0.76165(17) 0.14420(17) 0.19672(17) 0.0241(5) Uani 1 1 d . . .
H26 H 0.7071 0.1217 0.1495 0.029 Uiso 1 1 calc R . .
C27 C 1.0083(2) 0.2558(3) 0.4015(2) 0.0476(8) Uani 1 1 d . . .
C28 C 0.8803(2) 0.1131(2) 0.06595(19) 0.0336(6) Uani 1 1 d . . .
C29 C 0.61930(16) 0.14486(17) 0.42862(16) 0.0227(5) Uani 1 1 d . . .
C30 C 0.67949(17) 0.07210(17) 0.44479(17) 0.0247(5) Uani 1 1 d . . .
H30 H 0.7252 0.0433 0.3983 0.030 Uiso 1 1 calc R . .
C31 C 0.67539(17) 0.03998(17) 0.52587(18) 0.0252(5) Uani 1 1 d . . .
C32 C 0.60907(17) 0.07930(17) 0.59481(17) 0.0249(5) Uani 1 1 d . . .
H32 H 0.6055 0.0572 0.6501 0.030 Uiso 1 1 calc R . .
C33 C 0.54780(17) 0.15185(17) 0.58133(17) 0.0232(5) Uani 1 1 d . . .
C34 C 0.55265(17) 0.18365(17) 0.49985(16) 0.0225(5) Uani 1 1 d . . .
H34 H 0.5096 0.2330 0.4922 0.027 Uiso 1 1 calc R . .
C35 C 0.48025(19) 0.19768(18) 0.65812(18) 0.0286(6) Uani 1 1 d . . .
C36 C 0.7434(2) -0.0371(2) 0.53934(19) 0.0318(6) Uani 1 1 d . . .
C37 C 0.53338(17) 0.10314(17) 0.25720(16) 0.0223(5) Uani 1 1 d . . .
C38 C 0.55095(18) 0.01256(17) 0.19418(17) 0.0242(5) Uani 1 1 d . . .
H38 H 0.6184 -0.0087 0.1918 0.029 Uiso 1 1 calc R . .
C39 C 0.47236(18) -0.04835(18) 0.13404(17) 0.0254(5) Uani 1 1 d . C .
C40 C 0.37348(18) -0.02051(18) 0.13577(17) 0.0265(5) Uani 1 1 d . . .
H40 H 0.3205 -0.0613 0.0943 0.032 Uiso 1 1 calc R . .
C41 C 0.35279(17) 0.06828(18) 0.19935(17) 0.0248(5) Uani 1 1 d . . .
C42 C 0.43110(17) 0.12792(17) 0.25886(16) 0.0234(5) Uani 1 1 d . . .
H42 H 0.4149 0.1879 0.3024 0.028 Uiso 1 1 calc R . .
C43 C 0.24758(19) 0.1030(2) 0.19767(19) 0.0320(6) Uani 1 1 d . . .
C44 C 0.4961(2) -0.1427(2) 0.0635(2) 0.0360(6) Uani 1 1 d . . .
B1 B 0.6220(2) 0.1775(2) 0.33016(19) 0.0222(6) Uani 1 1 d . . .

loop_
_atom_site_aniso_label
_atom_site_aniso_U_11
_atom_site_aniso_U_22
_atom_site_aniso_U_33
_atom_site_aniso_U_23
_atom_site_aniso_U_13
_atom_site_aniso_U_12
Fe1 0.02227(18) 0.0272(2) 0.02121(19) 0.00705(15) 0.00070(13) 0.00484(15)
P2 0.0361(4) 0.0359(4) 0.0314(4) 0.0138(3) 0.0084(3) 0.0054(3)
P1 0.0324(4) 0.0338(4) 0.0265(4) 0.0009(3) -0.0003(3) 0.0052(3)
P3 0.0259(3) 0.0415(4) 0.0368(4) 0.0085(3) -0.0051(3) 0.0044(3)
P4 0.0315(4) 0.0305(4) 0.0278(4) 0.0065(3) -0.0034(3) 0.0102(3)
N1 0.0186(9) 0.0295(12) 0.0262(12) 0.0136(8) -0.0001(9) 0.0060(9)
C1 0.0453(17) 0.0575(19) 0.0236(15) 0.0034(13) 0.0078(12) 0.0122(15)
C2 0.0388(15) 0.0545(19) 0.0343(17) 0.0164(14) 0.0136(12) 0.0044(14)
C3 0.057(2) 0.0370(17) 0.062(2) 0.0134(16) 0.0119(16) -0.0068(15)
C4 0.067(2) 0.065(2) 0.050(2) 0.0374(18) 0.0138(16) 0.0187(18)
C10 0.0415(16) 0.0361(16) 0.0403(17) 0.0076(13) 0.0007(13) 0.0167(13)
C11 0.0633(19) 0.0470(18) 0.0304(16) 0.0154(14) -0.0023(14) 0.0203(15)
C12 0.0333(16) 0.0540(19) 0.057(2) 0.0133(16) -0.0161(14) 0.0052(14)
F1A 0.111(6) 0.068(3) 0.023(2) 0.011(3) -0.014(3) 0.038(3)
F2A 0.164(6) 0.048(3) 0.081(5) 0.042(3) -0.072(4) -0.033(4)
F3A 0.049(4) 0.248(13) 0.066(5) 0.095(7) 0.026(4) 0.077(7)
F1B 0.081(5) 0.284(16) 0.099(9) 0.151(10) 0.043(6) 0.075(10)
F2B 0.105(4) 0.041(3) 0.092(4) 0.020(3) -0.058(4) 0.014(3)
F3B 0.083(5) 0.062(3) 0.087(4) 0.036(3) -0.066(4) -0.019(3)
F4 0.1063(16) 0.0328(10) 0.0537(13) -0.0074(8) -0.0226(11) 0.0144(10)
F5 0.0474(11) 0.1169(18) 0.0544(13) -0.0207(12) 0.0032(9) -0.0470(12)
F6 0.0825(13) 0.0489(10) 0.0256(9) 0.0042(8) -0.0089(8) -0.0005(10)
F7 0.0509(10) 0.0368(9) 0.0408(10) 0.0173(7) 0.0186(7) 0.0210(8)
F8 0.0532(10) 0.0695(12) 0.0284(10) -0.0087(8) -0.0001(8) 0.0073(9)
F9 0.0594(10) 0.0341(9) 0.0487(11) 0.0154(8) 0.0295(8) 0.0050(8)
F10 0.0638(11) 0.0468(10) 0.0525(12) 0.0120(9) -0.0255(9) 0.0163(9)
F11 0.0521(10) 0.0265(9) 0.0788(14) 0.0191(9) -0.0167(9) 0.0039(8)
F12 0.0611(11) 0.0908(15) 0.0861(15) 0.0609(13) 0.0385(11) 0.0521(11)
F13 0.0385(9) 0.0936(15) 0.0346(10) -0.0219(9) -0.0071(7) 0.0068(10)
F14 0.1055(18) 0.0915(17) 0.0953(19) 0.0012(14) -0.0722(15) 0.0352(15)
F15 0.0359(10) 0.1213(18) 0.0526(13) -0.0138(12) -0.0002(9) -0.0213(12)
F16 0.0386(9) 0.1021(15) 0.0351(10) -0.0001(10) 0.0156(8) 0.0005(10)
F17 0.0781(12) 0.0432(10) 0.0293(10) -0.0051(8) 0.0088(8) -0.0131(9)
F18 0.0952(14) 0.0602(12) 0.0288(10) 0.0199(9) 0.0098(9) 0.0223(11)
F19A 0.0400(18) 0.060(4) 0.087(5) -0.027(3) -0.017(2) 0.0338(18)
F20A 0.172(7) 0.047(3) 0.027(2) 0.012(2) 0.036(4) 0.025(5)
F21A 0.046(2) 0.0254(17) 0.075(3) -0.0109(19) 0.010(2) -0.0053(15)
F19B 0.104(6) 0.055(4) 0.066(6) -0.006(4) 0.059(5) 0.001(5)
F20B 0.055(5) 0.108(8) 0.119(8) -0.086(6) -0.040(5) 0.032(5)
F21B 0.289(17) 0.068(6) 0.038(5) 0.036(5) 0.062(8) 0.112(9)
F22 0.0438(9) 0.0494(10) 0.0519(11) 0.0245(9) -0.0086(8) 0.0135(8)
F23 0.0234(8) 0.0525(10) 0.0468(10) 0.0126(8) -0.0011(7) 0.0015(7)
F24 0.0336(9) 0.0605(11) 0.0468(11) -0.0104(9) -0.0020(7) 0.0214(8)
C13 0.0196(11) 0.0270(13) 0.0204(12) 0.0084(10) 0.0026(9) 0.0029(10)
C14 0.0228(12) 0.0290(13) 0.0214(13) 0.0094(10) 0.0004(9) 0.0015(10)
C15 0.0240(12) 0.0270(13) 0.0232(13) 0.0065(10) 0.0018(10) -0.0019(10)
C16 0.0288(13) 0.0244(13) 0.0338(15) 0.0103(11) -0.0016(11) -0.0002(11)
C17 0.0308(14) 0.0307(14) 0.0317(15) 0.0145(12) -0.0071(11) -0.0013(11)
C18 0.0290(13) 0.0271(14) 0.0213(13) 0.0071(10) -0.0018(10) -0.0019(11)
C19 0.0372(15) 0.0334(15) 0.0308(16) 0.0059(12) 0.0001(12) -0.0004(13)
C20 0.061(2) 0.0344(18) 0.051(2) 0.0200(16) -0.0180(17) 0.0020(16)
C21 0.0231(12) 0.0232(12) 0.0228(13) 0.0080(10) 0.0001(9) 0.0038(10)
C22 0.0293(13) 0.0329(14) 0.0208(13) 0.0052(11) 0.0008(10) 0.0077(11)
C23 0.0217(12) 0.0339(15) 0.0264(14) 0.0017(11) -0.0031(10) 0.0056(11)
C24 0.0223(12) 0.0348(15) 0.0289(14) 0.0043(11) 0.0027(10) 0.0025(11)
C25 0.0290(13) 0.0244(13) 0.0238(13) 0.0067(10) 0.0023(10) 0.0023(11)
C26 0.0250(12) 0.0256(13) 0.0214(13) 0.0073(10) -0.0034(9) -0.0010(10)
C27 0.0284(15) 0.071(2) 0.0319(17) -0.0059(15) -0.0016(12) 0.0080(16)
C28 0.0359(15) 0.0371(16) 0.0266(14) 0.0073(12) 0.0054(11) -0.0011(13)
C29 0.0200(11) 0.0244(13) 0.0222(13) 0.0053(10) -0.0030(9) -0.0007(10)
C30 0.0252(12) 0.0241(13) 0.0239(13) 0.0048(10) 0.0014(10) 0.0046(10)
C31 0.0250(12) 0.0204(12) 0.0305(14) 0.0083(11) -0.0038(10) 0.0030(10)
C32 0.0297(13) 0.0236(13) 0.0226(13) 0.0087(10) 0.0002(10) 0.0020(11)
C33 0.0239(12) 0.0216(12) 0.0237(13) 0.0055(10) 0.0015(10) 0.0016(10)
C34 0.0225(12) 0.0219(12) 0.0236(13) 0.0069(10) -0.0003(9) 0.0031(10)
C35 0.0359(14) 0.0248(13) 0.0256(14) 0.0077(11) 0.0032(11) 0.0022(11)
C36 0.0349(14) 0.0331(15) 0.0308(15) 0.0127(12) 0.0025(11) 0.0107(12)
C37 0.0264(12) 0.0243(13) 0.0193(12) 0.0106(10) 0.0025(9) 0.0041(10)
C38 0.0229(12) 0.0259(13) 0.0270(14) 0.0120(11) 0.0027(10) 0.0053(10)
C39 0.0284(13) 0.0246(13) 0.0236(13) 0.0067(10) 0.0024(10) 0.0040(11)
C40 0.0266(13) 0.0267(13) 0.0247(13) 0.0062(11) -0.0040(10) -0.0009(11)
C41 0.0226(12) 0.0270(13) 0.0268(14) 0.0101(11) 0.0003(10) 0.0045(10)
C42 0.0264(12) 0.0234(13) 0.0209(13) 0.0066(10) 0.0023(10) 0.0039(10)
C43 0.0300(14) 0.0355(15) 0.0288(15) 0.0054(12) -0.0032(11) 0.0079(12)
C44 0.0371(16) 0.0312(16) 0.0365(17) 0.0030(13) 0.0028(13) 0.0065(13)
B1 0.0223(13) 0.0252(15) 0.0198(14) 0.0070(11) 0.0001(10) 0.0039(11)

loop_
_atom_type_symbol
_atom_type_description
_atom_type_scat_dispersion_real
_atom_type_scat_dispersion_imag
_atom_type_scat_source
C C 0.0033 0.0016 'International Tables Vol C Tables 4.2.6.8 and 6.1.1.4'
H H 0.0000 0.0000 'International Tables Vol C Tables 4.2.6.8 and 6.1.1.4'
B B 0.0013 0.0007 'International Tables Vol C Tables 4.2.6.8 and 6.1.1.4'
F F 0.0171 0.0103 'International Tables Vol C Tables 4.2.6.8 and 6.1.1.4'
Fe Fe 0.3463 0.8444 'International Tables Vol C Tables 4.2.6.8 and 6.1.1.4'
N N 0.0061 0.0033 'International Tables Vol C Tables 4.2.6.8 and 6.1.1.4'
P P 0.1023 0.0942 'International Tables Vol C Tables 4.2.6.8 and 6.1.1.4'

loop_
_exptl_crystal_face_index_h
_exptl_crystal_face_index_k
_exptl_crystal_face_index_l
_exptl_crystal_face_perp_dist
1 -1 -2 0.1400
0 1 -2 0.2430
-2 2 -1 0.1650
-2 2 1 0.1730
0 0 1 0.2320
1 -1 1 0.0870
-1 -2 -2 0.0430
0 -1 1 0.1790
0 0 -1 0.1400

loop_
_geom_angle_atom_site_label_1
_geom_angle_atom_site_label_2
_geom_angle_atom_site_label_3
_geom_angle
_geom_angle_site_symmetry_1
_geom_angle_site_symmetry_3
_geom_angle_publ_flag
N1 Fe1 P1 175.22(7) . . ?
N1 Fe1 P4 90.76(7) . . ?
P1 Fe1 P4 84.49(4) . . ?
N1 Fe1 P3 99.31(7) . . ?
P1 Fe1 P3 85.03(4) . . ?
P4 Fe1 P3 147.86(3) . . ?
N1 Fe1 P2 94.78(7) . . ?
P1 Fe1 P2 85.94(4) . . ?
P4 Fe1 P2 104.26(4) . . ?
P3 Fe1 P2 105.20(4) . . ?
N1 Fe1 H1FE 92.3(11) . . ?
P1 Fe1 H1FE 86.9(11) . . ?
P4 Fe1 H1FE 74.8(11) . . ?
P3 Fe1 H1FE 74.4(11) . . ?
P2 Fe1 H1FE 172.9(11) . . ?
C3 P2 C2 104.19(14) . . ?
C3 P2 C4 100.05(16) . . ?
C2 P2 C4 101.35(15) . . ?
C3 P2 Fe1 120.03(11) . . ?
C2 P2 Fe1 107.43(9) . . ?
C4 P2 Fe1 121.20(11) . . ?
C5A P1 C5B 10.2(5) . . ?
C5A P1 C1 103.3(2) . . ?
C5B P1 C1 113.5(4) . . ?
C5A P1 C9 109.43(17) . . ?
C5B P1 C9 105.9(4) . . ?
C1 P1 C9 105.33(14) . . ?
C5A P1 Fe1 113.65(17) . . ?
C5B P1 Fe1 107.6(3) . . ?
C1 P1 Fe1 111.55(10) . . ?
C9 P1 Fe1 112.83(10) . . ?
C7B P3 C8A 112.7(4) . . ?
C7B P3 C6B 109.3(6) . . ?
C8A P3 C6B 66.0(3) . . ?
C7B P3 C7A 22.1(4) . . ?
C8A P3 C7A 101.1(2) . . ?
C6B P3 C7A 123.3(4) . . ?
C7B P3 C8B 99.1(5) . . ?
C8A P3 C8B 33.1(3) . . ?
C6B P3 C8B 98.9(4) . . ?
C7A P3 C8B 80.0(3) . . ?
C7B P3 C6A 77.8(4) . . ?
C8A P3 C6A 101.1(2) . . ?
C6B P3 C6A 40.4(4) . . ?
C7A P3 C6A 98.5(2) . . ?
C8B P3 C6A 129.5(3) . . ?
C7B P3 Fe1 127.9(3) . . ?
C8A P3 Fe1 116.30(16) . . ?
C6B P3 Fe1 105.7(3) . . ?
C7A P3 Fe1 127.45(15) . . ?
C8B P3 Fe1 112.2(3) . . ?
C6A P3 Fe1 108.22(12) . . ?
C11 P4 C12 101.61(11) . . ?
C11 P4 C10 103.89(14) . . ?
C12 P4 C10 102.74(14) . . ?
C11 P4 Fe1 114.83(9) . . ?
C12 P4 Fe1 124.17(9) . . ?
C10 P4 Fe1 107.37(10) . . ?
N1 N1 Fe1 174.7(3) 2_567 . ?
C2 C1 P1 108.11(19) . . ?
C2 C1 H1A 110.1 . . ?
P1 C1 H1A 110.1 . . ?
C2 C1 H1B 110.1 . . ?
P1 C1 H1B 110.1 . . ?
H1A C1 H1B 108.4 . . ?
C1 C2 P2 108.49(18) . . ?
C1 C2 H2A 110.0 . . ?
P2 C2 H2A 110.0 . . ?
C1 C2 H2B 110.0 . . ?
P2 C2 H2B 110.0 . . ?
H2A C2 H2B 108.4 . . ?
P2 C3 H3A 109.5 . . ?
P2 C3 H3B 109.5 . . ?
H3A C3 H3B 109.5 . . ?
P2 C3 H3C 109.5 . . ?
H3A C3 H3C 109.5 . . ?
H3B C3 H3C 109.5 . . ?
P2 C4 H4A 109.5 . . ?
P2 C4 H4B 109.5 . . ?
H4A C4 H4B 109.5 . . ?
P2 C4 H4C 109.5 . . ?
H4A C4 H4C 109.5 . . ?
H4B C4 H4C 109.5 . . ?
C6A C5A P1 106.2(3) . . ?
C6A C5A H5A1 110.5 . . ?
P1 C5A H5A1 110.5 . . ?
C6A C5A H5A2 110.5 . . ?
P1 C5A H5A2 110.5 . . ?
H5A1 C5A H5A2 108.7 . . ?
C5A C6A P3 112.9(3) . . ?
C5A C6A H6A1 109.0 . . ?
P3 C6A H6A1 109.0 . . ?
C5A C6A H6A2 109.0 . . ?
P3 C6A H6A2 109.0 . . ?
H6A1 C6A H6A2 107.8 . . ?
P3 C7A H7A1 109.5 . . ?
P3 C7A H7A2 109.5 . . ?
H7A1 C7A H7A2 109.5 . . ?
P3 C7A H7A3 109.5 . . ?
H7A1 C7A H7A3 109.5 . . ?
H7A2 C7A H7A3 109.5 . . ?
P3 C8A H8A1 109.5 . . ?
P3 C8A H8A2 109.5 . . ?
H8A1 C8A H8A2 109.5 . . ?
P3 C8A H8A3 109.5 . . ?
H8A1 C8A H8A3 109.5 . . ?
H8A2 C8A H8A3 109.5 . . ?
C6B C5B P1 115.9(6) . . ?
C6B C5B H5B1 108.3 . . ?
P1 C5B H5B1 108.3 . . ?
C6B C5B H5B2 108.3 . . ?
P1 C5B H5B2 108.3 . . ?
H5B1 C5B H5B2 107.4 . . ?
C5B C6B P3 108.4(6) . . ?
C5B C6B H6B1 110.0 . . ?
P3 C6B H6B1 110.0 . . ?
C5B C6B H6B2 110.0 . . ?
P3 C6B H6B2 110.0 . . ?
H6B1 C6B H6B2 108.4 . . ?
P3 C7B H7B1 109.5 . . ?
P3 C7B H7B2 109.5 . . ?
H7B1 C7B H7B2 109.5 . . ?
P3 C7B H7B3 109.5 . . ?
H7B1 C7B H7B3 109.5 . . ?
H7B2 C7B H7B3 109.5 . . ?
P3 C8B H8B1 109.5 . . ?
P3 C8B H8B2 109.5 . . ?
H8B1 C8B H8B2 109.5 . . ?
P3 C8B H8B3 109.5 . . ?
H8B1 C8B H8B3 109.5 . . ?
H8B2 C8B H8B3 109.5 . . ?
C10 C9 P1 108.8(2) . . ?
C10 C9 H9A 109.9 . . ?
P1 C9 H9A 109.9 . . ?
C10 C9 H9B 109.9 . . ?
P1 C9 H9B 109.9 . . ?
H9A C9 H9B 108.3 . . ?
C9 C10 P4 108.4(2) . . ?
C9 C10 H10A 110.0 . . ?
P4 C10 H10A 110.0 . . ?
C9 C10 H10B 110.0 . . ?
P4 C10 H10B 110.0 . . ?
H10A C10 H10B 108.4 . . ?
P4 C11 H11A 109.5 . . ?
P4 C11 H11B 109.5 . . ?
H11A C11 H11B 109.5 . . ?
P4 C11 H11C 109.5 . . ?
H11A C11 H11C 109.5 . . ?
H11B C11 H11C 109.5 . . ?
P4 C12 H12A 109.5 . . ?
P4 C12 H12B 109.5 . . ?
H12A C12 H12B 109.5 . . ?
P4 C12 H12C 109.5 . . ?
H12A C12 H12C 109.5 . . ?
H12B C12 H12C 109.5 . . ?
C14 C13 C18 115.4(2) . . ?
C14 C13 B1 122.3(2) . . ?
C18 C13 B1 122.0(2) . . ?
C15 C14 C13 122.4(2) . . ?
C15 C14 H14 118.8 . . ?
C13 C14 H14 118.8 . . ?
C16 C15 C14 120.9(2) . . ?
C16 C15 C19 119.2(2) . . ?
C14 C15 C19 119.7(2) . . ?
C17 C16 C15 117.5(2) . . ?
C17 C16 H16 121.3 . . ?
C15 C16 H16 121.3 . . ?
C18 C17 C16 121.4(2) . . ?
C18 C17 C20 118.8(2) . . ?
C16 C17 C20 119.8(2) . . ?
C17 C18 C13 122.4(2) . . ?
C17 C18 H18 118.8 . . ?
C13 C18 H18 118.8 . . ?
F5 C19 F6 106.6(2) . . ?
F5 C19 F4 106.6(2) . . ?
F6 C19 F4 105.1(2) . . ?
F5 C19 C15 111.4(2) . . ?
F6 C19 C15 113.3(2) . . ?
F4 C19 C15 113.3(2) . . ?
F1B C20 F3A 119.3(6) . . ?
F1B C20 F3B 110.7(8) . . ?
F3A C20 F3B 29.8(6) . . ?
F1B C20 F2A 64.0(6) . . ?
F3A C20 F2A 111.3(6) . . ?
F3B C20 F2A 136.4(5) . . ?
F1B C20 F2B 111.7(6) . . ?
F3A C20 F2B 65.8(6) . . ?
F3B C20 F2B 95.6(5) . . ?
F2A C20 F2B 54.6(4) . . ?
F1B C20 F1A 32.3(8) . . ?
F3A C20 F1A 105.5(6) . . ?
F3B C20 F1A 85.2(6) . . ?
F2A C20 F1A 96.0(5) . . ?
F2B C20 F1A 136.0(5) . . ?
F1B C20 C17 117.6(5) . . ?
F3A C20 C17 119.2(4) . . ?
F3B C20 C17 108.7(4) . . ?
F2A C20 C17 111.5(3) . . ?
F2B C20 C17 110.5(3) . . ?
F1A C20 C17 110.8(5) . . ?
C26 C21 C22 115.0(2) . . ?
C26 C21 B1 125.5(2) . . ?
C22 C21 B1 119.0(2) . . ?
C23 C22 C21 122.7(2) . . ?
C23 C22 H22 118.6 . . ?
C21 C22 H22 118.6 . . ?
C22 C23 C24 120.9(2) . . ?
C22 C23 C27 120.0(2) . . ?
C24 C23 C27 119.1(2) . . ?
C23 C24 C25 117.9(2) . . ?
C23 C24 H24 121.1 . . ?
C25 C24 H24 121.1 . . ?
C24 C25 C26 120.7(2) . . ?
C24 C25 C28 120.2(2) . . ?
C26 C25 C28 119.1(2) . . ?
C21 C26 C25 122.7(2) . . ?
C21 C26 H26 118.7 . . ?
C25 C26 H26 118.7 . . ?
F14 C27 F13 106.3(3) . . ?
F14 C27 F15 106.8(3) . . ?
F13 C27 F15 104.3(2) . . ?
F14 C27 C23 113.7(3) . . ?
F13 C27 C23 112.8(2) . . ?
F15 C27 C23 112.3(2) . . ?
F17 C28 F16 106.9(2) . . ?
F17 C28 F18 104.4(2) . . ?
F16 C28 F18 106.1(2) . . ?
F17 C28 C25 112.6(2) . . ?
F16 C28 C25 114.3(2) . . ?
F18 C28 C25 112.0(2) . . ?
C30 C29 C34 115.6(2) . . ?
C30 C29 B1 121.7(2) . . ?
C34 C29 B1 122.6(2) . . ?
C31 C30 C29 122.9(2) . . ?
C31 C30 H30 118.6 . . ?
C29 C30 H30 118.6 . . ?
C32 C31 C30 120.3(2) . . ?
C32 C31 C36 119.6(2) . . ?
C30 C31 C36 120.1(2) . . ?
C31 C32 C33 118.5(2) . . ?
C31 C32 H32 120.7 . . ?
C33 C32 H32 120.7 . . ?
C32 C33 C34 120.7(2) . . ?
C32 C33 C35 118.3(2) . . ?
C34 C33 C35 121.0(2) . . ?
C33 C34 C29 122.0(2) . . ?
C33 C34 H34 119.0 . . ?
C29 C34 H34 119.0 . . ?
F8 C35 F7 106.7(2) . . ?
F8 C35 F9 105.6(2) . . ?
F7 C35 F9 105.12(19) . . ?
F8 C35 C33 112.1(2) . . ?
F7 C35 C33 113.4(2) . . ?
F9 C35 C33 113.3(2) . . ?
F11 C36 F12 106.8(2) . . ?
F11 C36 F10 105.6(2) . . ?
F12 C36 F10 105.6(2) . . ?
F11 C36 C31 113.5(2) . . ?
F12 C36 C31 113.0(2) . . ?
F10 C36 C31 111.6(2) . . ?
C38 C37 C42 115.6(2) . . ?
C38 C37 B1 124.5(2) . . ?
C42 C37 B1 119.9(2) . . ?
C37 C38 C39 122.1(2) . . ?
C37 C38 H38 118.9 . . ?
C39 C38 H38 118.9 . . ?
C40 C39 C38 120.7(2) . . ?
C40 C39 C44 119.1(2) . . ?
C38 C39 C44 120.2(2) . . ?
C39 C40 C41 118.7(2) . . ?
C39 C40 H40 120.7 . . ?
C41 C40 H40 120.7 . . ?
C40 C41 C42 120.2(2) . . ?
C40 C41 C43 119.4(2) . . ?
C42 C41 C43 120.3(2) . . ?
C41 C42 C37 122.6(2) . . ?
C41 C42 H42 118.7 . . ?
C37 C42 H42 118.7 . . ?
F24 C43 F23 106.8(2) . . ?
F24 C43 F22 106.3(2) . . ?
F23 C43 F22 105.7(2) . . ?
F24 C43 C41 113.0(2) . . ?
F23 C43 C41 113.4(2) . . ?
F22 C43 C41 111.1(2) . . ?
F21B C44 F20A 124.5(6) . . ?
F21B C44 F20B 111.2(8) . . ?
F20A C44 F20B 65.0(6) . . ?
F21B C44 F19A 25.6(7) . . ?
F20A C44 F19A 110.8(5) . . ?
F20B C44 F19A 128.7(5) . . ?
F21B C44 F21A 76.8(7) . . ?
F20A C44 F21A 107.0(4) . . ?
F20B C44 F21A 44.1(6) . . ?
F19A C44 F21A 101.7(4) . . ?
F21B C44 F19B 100.1(7) . . ?
F20A C44 F19B 37.6(4) . . ?
F20B C44 F19B 100.1(6) . . ?
F19A C44 F19B 78.5(5) . . ?
F21A C44 F19B 134.1(5) . . ?
F21B C44 C39 116.6(5) . . ?
F20A C44 C39 113.2(3) . . ?
F20B C44 C39 115.3(4) . . ?
F19A C44 C39 112.6(4) . . ?
F21A C44 C39 110.8(3) . . ?
F19B C44 C39 111.1(5) . . ?
C13 B1 C29 112.6(2) . . ?
C13 B1 C21 103.16(18) . . ?
C29 B1 C21 110.00(19) . . ?
C13 B1 C37 111.1(2) . . ?
C29 B1 C37 105.80(18) . . ?
C21 B1 C37 114.3(2) . . ?

loop_
_geom_bond_atom_site_label_1
_geom_bond_atom_site_label_2
_geom_bond_distance
_geom_bond_site_symmetry_2
_geom_bond_publ_flag
Fe1 N1 1.858(2) . ?
Fe1 P1 2.1628(11) . ?
Fe1 P4 2.1983(10) . ?
Fe1 P3 2.2249(10) . ?
Fe1 P2 2.2276(10) . ?
Fe1 H1FE 1.45(2) . ?
P2 C3 1.830(3) . ?
P2 C2 1.837(3) . ?
P2 C4 1.837(3) . ?
P1 C5A 1.821(3) . ?
P1 C5B 1.823(5) . ?
P1 C1 1.842(3) . ?
P1 C9 1.846(3) . ?
P3 C7B 1.772(12) . ?
P3 C8A 1.795(4) . ?
P3 C6B 1.798(5) . ?
P3 C7A 1.820(5) . ?
P3 C8B 1.832(4) . ?
P3 C6A 1.859(3) . ?
P4 C11 1.819(2) . ?
P4 C12 1.824(2) . ?
P4 C10 1.837(3) . ?
N1 N1 1.129(4) 2_567 ?
C1 C2 1.523(4) . ?
C1 H1A 0.9900 . ?
C1 H1B 0.9900 . ?
C2 H2A 0.9900 . ?
C2 H2B 0.9900 . ?
C3 H3A 0.9800 . ?
C3 H3B 0.9800 . ?
C3 H3C 0.9800 . ?
C4 H4A 0.9800 . ?
C4 H4B 0.9800 . ?
C4 H4C 0.9800 . ?
C5A C6A 1.489(4) . ?
C5A H5A1 0.9900 . ?
C5A H5A2 0.9900 . ?
C6A H6A1 0.9900 . ?
C6A H6A2 0.9900 . ?
C7A H7A1 0.9800 . ?
C7A H7A2 0.9800 . ?
C7A H7A3 0.9800 . ?
C8A H8A1 0.9800 . ?
C8A H8A2 0.9800 . ?
C8A H8A3 0.9800 . ?
C5B C6B 1.508(5) . ?
C5B H5B1 0.9900 . ?
C5B H5B2 0.9900 . ?
C6B H6B1 0.9900 . ?
C6B H6B2 0.9900 . ?
C7B H7B1 0.9800 . ?
C7B H7B2 0.9800 . ?
C7B H7B3 0.9800 . ?
C8B H8B1 0.9800 . ?
C8B H8B2 0.9800 . ?
C8B H8B3 0.9800 . ?
C9 C10 1.524(4) . ?
C9 H9A 0.9900 . ?
C9 H9B 0.9900 . ?
C10 H10A 0.9900 . ?
C10 H10B 0.9900 . ?
C11 H11A 0.9800 . ?
C11 H11B 0.9800 . ?
C11 H11C 0.9800 . ?
C12 H12A 0.9800 . ?
C12 H12B 0.9800 . ?
C12 H12C 0.9800 . ?
F1A C20 1.403(9) . ?
F2A C20 1.375(6) . ?
F3A C20 1.205(7) . ?
F1B C20 1.169(8) . ?
F2B C20 1.389(6) . ?
F3B C20 1.361(8) . ?
F4 C19 1.338(3) . ?
F5 C19 1.317(3) . ?
F6 C19 1.330(3) . ?
F7 C35 1.338(3) . ?
F8 C35 1.336(3) . ?
F9 C35 1.343(3) . ?
F10 C36 1.340(3) . ?
F11 C36 1.318(3) . ?
F12 C36 1.328(3) . ?
F13 C27 1.343(3) . ?
F14 C27 1.302(4) . ?
F15 C27 1.347(3) . ?
F16 C28 1.325(3) . ?
F17 C28 1.325(3) . ?
F18 C28 1.348(3) . ?
F19A C44 1.320(6) . ?
F20A C44 1.256(6) . ?
F21A C44 1.342(5) . ?
F19B C44 1.381(8) . ?
F20B C44 1.310(7) . ?
F21B C44 1.243(9) . ?
F22 C43 1.350(3) . ?
F23 C43 1.336(3) . ?
F24 C43 1.335(3) . ?
C13 C14 1.399(3) . ?
C13 C18 1.400(3) . ?
C13 B1 1.635(4) . ?
C14 C15 1.387(3) . ?
C14 H14 0.9500 . ?
C15 C16 1.386(3) . ?
C15 C19 1.497(4) . ?
C16 C17 1.385(4) . ?
C16 H16 0.9500 . ?
C17 C18 1.377(3) . ?
C17 C20 1.506(4) . ?
C18 H18 0.9500 . ?
C21 C26 1.393(3) . ?
C21 C22 1.415(3) . ?
C21 B1 1.645(3) . ?
C22 C23 1.379(3) . ?
C22 H22 0.9500 . ?
C23 C24 1.386(3) . ?
C23 C27 1.484(4) . ?
C24 C25 1.391(3) . ?
C24 H24 0.9500 . ?
C25 C26 1.394(3) . ?
C25 C28 1.487(3) . ?
C26 H26 0.9500 . ?
C29 C30 1.397(3) . ?
C29 C34 1.407(3) . ?
C29 B1 1.637(3) . ?
C30 C31 1.389(3) . ?
C30 H30 0.9500 . ?
C31 C32 1.383(3) . ?
C31 C36 1.497(3) . ?
C32 C33 1.390(3) . ?
C32 H32 0.9500 . ?
C33 C34 1.393(3) . ?
C33 C35 1.493(3) . ?
C34 H34 0.9500 . ?
C37 C38 1.392(3) . ?
C37 C42 1.406(3) . ?
C37 B1 1.646(3) . ?
C38 C39 1.402(3) . ?
C38 H38 0.9500 . ?
C39 C40 1.377(3) . ?
C39 C44 1.501(4) . ?
C40 C41 1.388(3) . ?
C40 H40 0.9500 . ?
C41 C42 1.389(3) . ?
C41 C43 1.494(3) . ?
C42 H42 0.9500 . ?

loop_
_geom_torsion_atom_site_label_1
_geom_torsion_atom_site_label_2
_geom_torsion_atom_site_label_3
_geom_torsion_atom_site_label_4
_geom_torsion
_geom_torsion_site_symmetry_1
_geom_torsion_site_symmetry_2
_geom_torsion_site_symmetry_3
_geom_torsion_site_symmetry_4
_geom_torsion_publ_flag
N1 Fe1 P2 C3 37.92(15) . . . . ?
P1 Fe1 P2 C3 -137.34(14) . . . . ?
P4 Fe1 P2 C3 -54.09(14) . . . . ?
P3 Fe1 P2 C3 138.93(13) . . . . ?
N1 Fe1 P2 C2 156.50(12) . . . . ?
P1 Fe1 P2 C2 -18.76(11) . . . . ?
P4 Fe1 P2 C2 64.49(11) . . . . ?
P3 Fe1 P2 C2 -102.49(11) . . . . ?
N1 Fe1 P2 C4 -87.95(16) . . . . ?
P1 Fe1 P2 C4 96.79(15) . . . . ?
P4 Fe1 P2 C4 -179.95(14) . . . . ?
P3 Fe1 P2 C4 13.06(15) . . . . ?
N1 Fe1 P1 C5A 141.2(8) . . . . ?
P4 Fe1 P1 C5A 135.2(2) . . . . ?
P3 Fe1 P1 C5A -14.3(2) . . . . ?
P2 Fe1 P1 C5A -120.0(2) . . . . ?
N1 Fe1 P1 C5B 132.4(9) . . . . ?
P4 Fe1 P1 C5B 126.4(5) . . . . ?
P3 Fe1 P1 C5B -23.2(5) . . . . ?
P2 Fe1 P1 C5B -128.8(5) . . . . ?
N1 Fe1 P1 C1 -102.4(8) . . . . ?
P4 Fe1 P1 C1 -108.42(11) . . . . ?
P3 Fe1 P1 C1 102.01(11) . . . . ?
P2 Fe1 P1 C1 -3.65(11) . . . . ?
N1 Fe1 P1 C9 15.9(8) . . . . ?
P4 Fe1 P1 C9 9.92(10) . . . . ?
P3 Fe1 P1 C9 -139.65(10) . . . . ?
P2 Fe1 P1 C9 114.69(10) . . . . ?
N1 Fe1 P3 C7B 87.6(5) . . . . ?
P1 Fe1 P3 C7B -94.5(5) . . . . ?
P4 Fe1 P3 C7B -165.8(5) . . . . ?
P2 Fe1 P3 C7B -10.0(5) . . . . ?
N1 Fe1 P3 C8A -71.0(2) . . . . ?
P1 Fe1 P3 C8A 107.00(19) . . . . ?
P4 Fe1 P3 C8A 35.6(2) . . . . ?
P2 Fe1 P3 C8A -168.58(19) . . . . ?
N1 Fe1 P3 C6B -141.6(4) . . . . ?
P1 Fe1 P3 C6B 36.4(4) . . . . ?
P4 Fe1 P3 C6B -35.0(4) . . . . ?
P2 Fe1 P3 C6B 120.8(4) . . . . ?
N1 Fe1 P3 C7A 59.6(2) . . . . ?
P1 Fe1 P3 C7A -122.4(2) . . . . ?
P4 Fe1 P3 C7A 166.2(2) . . . . ?
P2 Fe1 P3 C7A -38.0(2) . . . . ?
N1 Fe1 P3 C8B -34.8(3) . . . . ?
P1 Fe1 P3 C8B 143.2(3) . . . . ?
P4 Fe1 P3 C8B 71.8(3) . . . . ?
P2 Fe1 P3 C8B -132.4(3) . . . . ?
N1 Fe1 P3 C6A 176.15(14) . . . . ?
P1 Fe1 P3 C6A -5.85(13) . . . . ?
P4 Fe1 P3 C6A -77.22(15) . . . . ?
P2 Fe1 P3 C6A 78.57(13) . . . . ?
N1 Fe1 P4 C11 36.56(11) . . . . ?
P1 Fe1 P4 C11 -143.94(10) . . . . ?
P3 Fe1 P4 C11 -72.42(12) . . . . ?
P2 Fe1 P4 C11 131.68(10) . . . . ?
N1 Fe1 P4 C12 -89.04(12) . . . . ?
P1 Fe1 P4 C12 90.46(11) . . . . ?
P3 Fe1 P4 C12 161.97(11) . . . . ?
P2 Fe1 P4 C12 6.08(11) . . . . ?
N1 Fe1 P4 C10 151.51(11) . . . . ?
P1 Fe1 P4 C10 -28.98(10) . . . . ?
P3 Fe1 P4 C10 42.53(12) . . . . ?
P2 Fe1 P4 C10 -113.36(10) . . . . ?
P1 Fe1 N1 N1 10(3) . . . 2_567 ?
P4 Fe1 N1 N1 16(3) . . . 2_567 ?
P3 Fe1 N1 N1 165(3) . . . 2_567 ?
P2 Fe1 N1 N1 -89(3) . . . 2_567 ?
C5A P1 C1 C2 152.8(2) . . . . ?
C5B P1 C1 C2 152.2(4) . . . . ?
C9 P1 C1 C2 -92.4(2) . . . . ?
Fe1 P1 C1 C2 30.4(2) . . . . ?
P1 C1 C2 P2 -45.0(2) . . . . ?
C3 P2 C2 C1 170.8(2) . . . . ?
C4 P2 C2 C1 -85.6(2) . . . . ?
Fe1 P2 C2 C1 42.5(2) . . . . ?
C5B P1 C5A C6A 91(3) . . . . ?
C1 P1 C5A C6A -85.7(4) . . . . ?
C9 P1 C5A C6A 162.5(3) . . . . ?
Fe1 P1 C5A C6A 35.4(4) . . . . ?
P1 C5A C6A P3 -39.9(4) . . . . ?
C7B P3 C6A C5A 156.4(5) . . . . ?
C8A P3 C6A C5A -92.5(3) . . . . ?
C6B P3 C6A C5A -62.8(6) . . . . ?
C7A P3 C6A C5A 164.3(3) . . . . ?
C8B P3 C6A C5A -111.7(5) . . . . ?
Fe1 P3 C6A C5A 30.2(3) . . . . ?
C5A P1 C5B C6B -125(3) . . . . ?
C1 P1 C5B C6B -121.0(9) . . . . ?
C9 P1 C5B C6B 123.9(9) . . . . ?
Fe1 P1 C5B C6B 3.0(11) . . . . ?
P1 C5B C6B P3 25.7(12) . . . . ?
C7B P3 C6B C5B 98.0(9) . . . . ?
C8A P3 C6B C5B -155.0(10) . . . . ?
C7A P3 C6B C5B 117.2(8) . . . . ?
C8B P3 C6B C5B -159.0(8) . . . . ?
C6A P3 C6B C5B 57.1(7) . . . . ?
Fe1 P3 C6B C5B -42.8(9) . . . . ?
C5A P1 C9 C10 -111.9(3) . . . . ?
C5B P1 C9 C10 -101.8(4) . . . . ?
C1 P1 C9 C10 137.65(19) . . . . ?
Fe1 P1 C9 C10 15.7(2) . . . . ?
P1 C9 C10 P4 -38.2(2) . . . . ?
C11 P4 C10 C9 168.84(18) . . . . ?
C12 P4 C10 C9 -85.6(2) . . . . ?
Fe1 P4 C10 C9 46.8(2) . . . . ?
C18 C13 C14 C15 2.0(3) . . . . ?
B1 C13 C14 C15 175.6(2) . . . . ?
C13 C14 C15 C16 0.9(4) . . . . ?
C13 C14 C15 C19 -174.3(2) . . . . ?
C14 C15 C16 C17 -2.5(3) . . . . ?
C19 C15 C16 C17 172.7(2) . . . . ?
C15 C16 C17 C18 1.1(4) . . . . ?
C15 C16 C17 C20 -179.5(3) . . . . ?
C16 C17 C18 C13 2.0(4) . . . . ?
C20 C17 C18 C13 -177.4(3) . . . . ?
C14 C13 C18 C17 -3.4(3) . . . . ?
B1 C13 C18 C17 -177.1(2) . . . . ?
C16 C15 C19 F5 -91.4(3) . . . . ?
C14 C15 C19 F5 83.9(3) . . . . ?
C16 C15 C19 F6 148.4(2) . . . . ?
C14 C15 C19 F6 -36.2(3) . . . . ?
C16 C15 C19 F4 28.8(3) . . . . ?
C14 C15 C19 F4 -155.9(2) . . . . ?
C18 C17 C20 F1B -71.7(9) . . . . ?
C16 C17 C20 F1B 109.0(9) . . . . ?
C18 C17 C20 F3A 85.6(7) . . . . ?
C16 C17 C20 F3A -93.7(7) . . . . ?
C18 C17 C20 F3B 55.0(5) . . . . ?
C16 C17 C20 F3B -124.4(4) . . . . ?
C18 C17 C20 F2A -142.6(6) . . . . ?
C16 C17 C20 F2A 38.0(7) . . . . ?
C18 C17 C20 F2B 158.6(4) . . . . ?
C16 C17 C20 F2B -20.8(5) . . . . ?
C18 C17 C20 F1A -37.0(5) . . . . ?
C16 C17 C20 F1A 143.7(5) . . . . ?
C26 C21 C22 C23 -0.3(4) . . . . ?
B1 C21 C22 C23 -173.0(2) . . . . ?
C21 C22 C23 C24 -2.2(4) . . . . ?
C21 C22 C23 C27 179.4(3) . . . . ?
C22 C23 C24 C25 2.3(4) . . . . ?
C27 C23 C24 C25 -179.2(3) . . . . ?
C23 C24 C25 C26 -0.1(4) . . . . ?
C23 C24 C25 C28 -179.7(2) . . . . ?
C22 C21 C26 C25 2.5(4) . . . . ?
B1 C21 C26 C25 174.8(2) . . . . ?
C24 C25 C26 C21 -2.4(4) . . . . ?
C28 C25 C26 C21 177.2(2) . . . . ?
C22 C23 C27 F14 87.9(3) . . . . ?
C24 C23 C27 F14 -90.6(3) . . . . ?
C22 C23 C27 F13 -33.2(4) . . . . ?
C24 C23 C27 F13 148.3(3) . . . . ?
C22 C23 C27 F15 -150.7(3) . . . . ?
C24 C23 C27 F15 30.9(4) . . . . ?
C24 C25 C28 F17 127.5(3) . . . . ?
C26 C25 C28 F17 -52.0(3) . . . . ?
C24 C25 C28 F16 5.4(4) . . . . ?
C26 C25 C28 F16 -174.2(2) . . . . ?
C24 C25 C28 F18 -115.2(3) . . . . ?
C26 C25 C28 F18 65.2(3) . . . . ?
C34 C29 C30 C31 -0.6(3) . . . . ?
B1 C29 C30 C31 -177.1(2) . . . . ?
C29 C30 C31 C32 0.6(4) . . . . ?
C29 C30 C31 C36 -179.0(2) . . . . ?
C30 C31 C32 C33 -0.6(3) . . . . ?
C36 C31 C32 C33 179.1(2) . . . . ?
C31 C32 C33 C34 0.4(3) . . . . ?
C31 C32 C33 C35 -177.0(2) . . . . ?
C32 C33 C34 C29 -0.4(3) . . . . ?
C35 C33 C34 C29 176.9(2) . . . . ?
C30 C29 C34 C33 0.4(3) . . . . ?
B1 C29 C34 C33 177.0(2) . . . . ?
C32 C33 C35 F8 60.4(3) . . . . ?
C34 C33 C35 F8 -117.1(2) . . . . ?
C32 C33 C35 F7 -178.74(19) . . . . ?
C34 C33 C35 F7 3.9(3) . . . . ?
C32 C33 C35 F9 -59.0(3) . . . . ?
C34 C33 C35 F9 123.6(2) . . . . ?
C32 C31 C36 F11 74.1(3) . . . . ?
C30 C31 C36 F11 -106.3(3) . . . . ?
C32 C31 C36 F12 -164.1(2) . . . . ?
C30 C31 C36 F12 15.6(3) . . . . ?
C32 C31 C36 F10 -45.2(3) . . . . ?
C30 C31 C36 F10 134.4(2) . . . . ?
C42 C37 C38 C39 2.1(3) . . . . ?
B1 C37 C38 C39 179.5(2) . . . . ?
C37 C38 C39 C40 -0.5(4) . . . . ?
C37 C38 C39 C44 176.6(2) . . . . ?
C38 C39 C40 C41 -1.1(3) . . . . ?
C44 C39 C40 C41 -178.1(2) . . . . ?
C39 C40 C41 C42 0.8(3) . . . . ?
C39 C40 C41 C43 175.9(2) . . . . ?
C40 C41 C42 C37 0.9(4) . . . . ?
C43 C41 C42 C37 -174.1(2) . . . . ?
C38 C37 C42 C41 -2.3(3) . . . . ?
B1 C37 C42 C41 -179.8(2) . . . . ?
C40 C41 C43 F24 162.1(2) . . . . ?
C42 C41 C43 F24 -22.9(3) . . . . ?
C40 C41 C43 F23 40.4(3) . . . . ?
C42 C41 C43 F23 -144.6(2) . . . . ?
C40 C41 C43 F22 -78.6(3) . . . . ?
C42 C41 C43 F22 96.5(3) . . . . ?
C40 C39 C44 F21B -125.6(8) . . . . ?
C38 C39 C44 F21B 57.3(8) . . . . ?
C40 C39 C44 F20A 79.8(5) . . . . ?
C38 C39 C44 F20A -97.3(5) . . . . ?
C40 C39 C44 F20B 7.6(8) . . . . ?
C38 C39 C44 F20B -169.5(8) . . . . ?
C40 C39 C44 F19A -153.5(4) . . . . ?
C38 C39 C44 F19A 29.4(5) . . . . ?
C40 C39 C44 F21A -40.4(4) . . . . ?
C38 C39 C44 F21A 142.5(3) . . . . ?
C40 C39 C44 F19B 120.5(5) . . . . ?
C38 C39 C44 F19B -56.6(6) . . . . ?
C14 C13 B1 C29 36.4(3) . . . . ?
C18 C13 B1 C29 -150.3(2) . . . . ?
C14 C13 B1 C21 -82.1(2) . . . . ?
C18 C13 B1 C21 91.1(2) . . . . ?
C14 C13 B1 C37 154.9(2) . . . . ?
C18 C13 B1 C37 -31.8(3) . . . . ?
C30 C29 B1 C13 -148.7(2) . . . . ?
C34 C29 B1 C13 35.0(3) . . . . ?
C30 C29 B1 C21 -34.2(3) . . . . ?
C34 C29 B1 C21 149.4(2) . . . . ?
C30 C29 B1 C37 89.8(2) . . . . ?
C34 C29 B1 C37 -86.6(3) . . . . ?
C26 C21 B1 C13 -94.3(3) . . . . ?
C22 C21 B1 C13 77.7(3) . . . . ?
C26 C21 B1 C29 145.4(2) . . . . ?
C22 C21 B1 C29 -42.7(3) . . . . ?
C26 C21 B1 C37 26.5(3) . . . . ?
C22 C21 B1 C37 -161.6(2) . . . . ?
C38 C37 B1 C13 146.2(2) . . . . ?
C42 C37 B1 C13 -36.5(3) . . . . ?
C38 C37 B1 C29 -91.2(3) . . . . ?
C42 C37 B1 C29 86.0(2) . . . . ?
C38 C37 B1 C21 30.0(3) . . . . ?
C42 C37 B1 C21 -152.7(2) . . . . ?
